data_1545778
loop_
_publ_author_name
'Mandal, Anup'
'Dana, Suman'
'Sahoo, Harekrishna'
'Grandhi, Gowri Sankar'
'Baidya, Mahiuddin'

_publ_section_title
;
 Ruthenium(II)-Catalyzed ortho-C-H Chalcogenation of Benzoic Acids via
 Weak O-Coordination: Synthesis of Chalcogenoxanthones.
;
_journal_issue 9
_journal_name_full 'Organic letters'
_journal_page_first 2430
_journal_page_last 2433
_journal_paper_doi 10.1021/acs.orglett.7b00996
_journal_volume 19
_journal_year 2017
_chemical_formula_sum 'C14 H12 O2 Se'
_chemical_formula_weight 291.20
_space_group_crystal_system monoclinic
_space_group_IT_number 14
_space_group_name_Hall '-P 2ybc'
_space_group_name_H-M_alt 'P 1 21/c 1'
_symmetry_space_group_name_Hall '-P 2ybc'
_symmetry_space_group_name_H-M 'P 1 21/c 1'
_atom_sites_solution_hydrogens mixed
_audit_creation_method SHELXL-2014/7
_cell_angle_alpha 90
_cell_angle_beta 107.933(3)
_cell_angle_gamma 90
_cell_formula_units_Z 4
_cell_length_a 7.4743(6)
_cell_length_b 17.3909(14)
_cell_length_c 10.0665(6)
_cell_measurement_reflns_used 3574
_cell_measurement_temperature 296(2)
_cell_measurement_theta_max 23.20
_cell_measurement_theta_min 2.43
_cell_volume 1244.92(16)
_computing_cell_refinement 'Bruker SAINT'
_computing_data_collection 'Bruker APEX2'
_computing_data_reduction 'Bruker SAINT'
_computing_molecular_graphics 'Bruker SHELXTL'
_computing_publication_material 'Bruker SHELXTL'
_computing_structure_refinement 'SHELXL-2014/7 (Sheldrick, 2014)'
_computing_structure_solution 'SHELXS-97 (Sheldrick 2008)'
_diffrn_ambient_temperature 296(2)
_diffrn_measured_fraction_theta_full 0.996
_diffrn_measured_fraction_theta_max 0.996
_diffrn_measurement_device_type 'Bruker APEX-II CCD'
_diffrn_measurement_method '\f and \w scans'
_diffrn_radiation_type MoK\a
_diffrn_radiation_wavelength 0.71073
_diffrn_reflns_av_R_equivalents 0.0470
_diffrn_reflns_av_unetI/netI 0.0373
_diffrn_reflns_Laue_measured_fraction_full 0.996
_diffrn_reflns_Laue_measured_fraction_max 0.996
_diffrn_reflns_limit_h_max 8
_diffrn_reflns_limit_h_min -8
_diffrn_reflns_limit_k_max 20
_diffrn_reflns_limit_k_min -20
_diffrn_reflns_limit_l_max 11
_diffrn_reflns_limit_l_min -11
_diffrn_reflns_number 14211
_diffrn_reflns_point_group_measured_fraction_full 0.996
_diffrn_reflns_point_group_measured_fraction_max 0.996
_diffrn_reflns_theta_full 24.750
_diffrn_reflns_theta_max 24.750
_diffrn_reflns_theta_min 2.342
_exptl_absorpt_coefficient_mu 3.002
_exptl_absorpt_correction_type none
_exptl_crystal_density_diffrn 1.554
_exptl_crystal_description Block
_exptl_crystal_F_000 584
_exptl_crystal_size_max 0.220
_exptl_crystal_size_mid 0.120
_exptl_crystal_size_min 0.100
_refine_diff_density_max 0.253
_refine_diff_density_min -0.293
_refine_diff_density_rms 0.054
_refine_ls_extinction_method none
_refine_ls_goodness_of_fit_ref 1.101
_refine_ls_hydrogen_treatment mixed
_refine_ls_matrix_type full
_refine_ls_number_parameters 159
_refine_ls_number_reflns 2126
_refine_ls_number_restraints 0
_refine_ls_restrained_S_all 1.101
_refine_ls_R_factor_all 0.0608
_refine_ls_R_factor_gt 0.0339
_refine_ls_shift/su_max 0.000
_refine_ls_shift/su_mean 0.000
_refine_ls_structure_factor_coef Fsqd
_refine_ls_weighting_details 'w=1/[\s^2^(Fo^2^)+(0.0343P)^2^+0.7242P] where P=(Fo^2^+2Fc^2^)/3'
_refine_ls_weighting_scheme calc
_refine_ls_wR_factor_gt 0.0798
_refine_ls_wR_factor_ref 0.0891
_reflns_Friedel_coverage 0.000
_reflns_number_gt 1510
_reflns_number_total 2126
_reflns_threshold_expression 'I > 2\s(I)'
_cod_data_source_file ol7b00996_si_003.cif
_cod_data_source_block 914
_cod_depositor_comments 'Adding full bibliography for 1545778--1545779.cif.'
_cod_database_code 1545778
_shelx_shelxl_version_number 2014/7
_shelx_space_group_comment
; 
The symmetry employed for this shelxl refinement is uniquely defined 
by the following loop, which should always be used as a source of 
symmetry information in preference to the above space-group names. 
They are only intended as comments. 
;
_shelx_estimated_absorpt_t_min 0.558
_shelx_estimated_absorpt_t_max 0.753

loop_
_space_group_symop_operation_xyz
'x, y, z'
'-x, y+1/2, -z+1/2'
'-x, -y, -z'
'x, -y-1/2, z-1/2'

loop_
_atom_site_label
_atom_site_type_symbol
_atom_site_fract_x
_atom_site_fract_y
_atom_site_fract_z
_atom_site_U_iso_or_equiv
_atom_site_adp_type
_atom_site_occupancy
_atom_site_site_symmetry_order
_atom_site_calc_flag
_atom_site_refinement_flags_posn
_atom_site_refinement_flags_adp
C1 C 0.4391(7) 0.2467(3) 0.3646(5) 0.0716(13) Uani 1 1 d . .
H1 H 0.4680 0.2844 0.3089 0.086 Uiso 1 1 calc R U
C2 C 0.5723(7) 0.1926(3) 0.4291(6) 0.0814(15) Uani 1 1 d . .
H2 H 0.6914 0.1941 0.4182 0.098 Uiso 1 1 calc R U
C3 C 0.5279(8) 0.1362(3) 0.5103(5) 0.0788(14) Uani 1 1 d . .
H3 H 0.6177 0.1001 0.5556 0.095 Uiso 1 1 calc R U
C4 C 0.3551(8) 0.1336(3) 0.5236(5) 0.0796(14) Uani 1 1 d . .
H4 H 0.3248 0.0948 0.5766 0.096 Uiso 1 1 calc R U
C5 C 0.2219(6) 0.1876(3) 0.4596(4) 0.0648(12) Uani 1 1 d . .
H5 H 0.1024 0.1848 0.4694 0.078 Uiso 1 1 calc R U
C6 C 0.2631(6) 0.2453(2) 0.3820(4) 0.0514(10) Uani 1 1 d . .
C7 C 0.1761(5) 0.4077(2) 0.4088(3) 0.0467(9) Uani 1 1 d . .
C8 C 0.1598(5) 0.4824(2) 0.3549(3) 0.0435(9) Uani 1 1 d . .
C9 C 0.2187(5) 0.5451(2) 0.4430(4) 0.0502(10) Uani 1 1 d . .
C10 C 0.2995(6) 0.5314(3) 0.5846(4) 0.0614(11) Uani 1 1 d . .
H10 H 0.3382 0.5727 0.6454 0.074 Uiso 1 1 calc R U
C11 C 0.3230(6) 0.4578(3) 0.6363(4) 0.0645(12) Uani 1 1 d . .
H11 H 0.3818 0.4498 0.7311 0.077 Uiso 1 1 calc R U
C12 C 0.2614(6) 0.3962(2) 0.5507(4) 0.0555(11) Uani 1 1 d . .
H12 H 0.2764 0.3466 0.5872 0.067 Uiso 1 1 calc R U
C13 C 0.0810(6) 0.4929(2) 0.2014(4) 0.0461(9) Uani 1 1 d . .
C14 C 0.1946(7) 0.6269(2) 0.3930(4) 0.0688(12) Uani 1 1 d . .
H14A H 0.1888 0.6599 0.4680 0.103 Uiso 1 1 calc R U
H14B H 0.0803 0.6315 0.3168 0.103 Uiso 1 1 calc R U
H14C H 0.2993 0.6415 0.3623 0.103 Uiso 1 1 calc R U
O1 O -0.0589(4) 0.45865(17) 0.1305(3) 0.0618(8) Uani 1 1 d . .
O2 O 0.1763(4) 0.53886(19) 0.1473(3) 0.0670(9) Uani 1 1 d . .
Se1 Se 0.07749(6) 0.32007(3) 0.29027(4) 0.05959(19) Uani 1 1 d . .
H1O H 0.141(7) 0.539(3) 0.066(5) 0.094(18) Uiso 1 1 d . .

loop_
_atom_site_aniso_label
_atom_site_aniso_U_11
_atom_site_aniso_U_22
_atom_site_aniso_U_33
_atom_site_aniso_U_23
_atom_site_aniso_U_13
_atom_site_aniso_U_12
C1 0.072(3) 0.062(3) 0.082(3) -0.002(2) 0.025(3) -0.010(3)
C2 0.057(3) 0.082(4) 0.107(4) -0.020(3) 0.026(3) 0.003(3)
C3 0.082(4) 0.075(4) 0.071(3) -0.012(3) 0.012(3) 0.030(3)
C4 0.095(4) 0.071(3) 0.075(3) 0.018(3) 0.029(3) 0.015(3)
C5 0.063(3) 0.070(3) 0.064(3) 0.013(2) 0.025(2) 0.006(3)
C6 0.055(3) 0.051(3) 0.046(2) -0.0066(18) 0.0120(19) -0.003(2)
C7 0.042(2) 0.063(3) 0.0326(18) 0.0025(18) 0.0069(16) 0.0003(19)
C8 0.038(2) 0.058(3) 0.0309(17) 0.0031(17) 0.0050(16) 0.0040(19)
C9 0.045(2) 0.064(3) 0.0365(19) -0.0013(19) 0.0046(17) 0.000(2)
C10 0.062(3) 0.075(3) 0.040(2) -0.012(2) 0.0047(19) 0.000(2)
C11 0.066(3) 0.089(4) 0.0310(19) 0.003(2) 0.0039(19) 0.015(3)
C12 0.059(3) 0.065(3) 0.0367(19) 0.0088(19) 0.0061(19) 0.008(2)
C13 0.045(2) 0.053(2) 0.0380(19) 0.0054(18) 0.0088(19) -0.001(2)
C14 0.074(3) 0.064(3) 0.059(2) -0.008(2) 0.008(2) -0.005(2)
O1 0.0525(18) 0.083(2) 0.0380(13) 0.0099(14) -0.0030(13) -0.0229(16)
O2 0.071(2) 0.084(2) 0.0376(16) 0.0049(15) 0.0050(15) -0.0299(17)
Se1 0.0617(3) 0.0602(3) 0.0454(2) 0.0024(2) -0.00030(19) -0.0018(2)

loop_
_atom_type_symbol
_atom_type_description
_atom_type_scat_dispersion_real
_atom_type_scat_dispersion_imag
_atom_type_scat_source
C C 0.0033 0.0016 'International Tables Vol C Tables 4.2.6.8 and 6.1.1.4'
H H 0.0000 0.0000 'International Tables Vol C Tables 4.2.6.8 and 6.1.1.4'
O O 0.0106 0.0060 'International Tables Vol C Tables 4.2.6.8 and 6.1.1.4'
Se Se -0.0929 2.2259 'International Tables Vol C Tables 4.2.6.8 and 6.1.1.4'

loop_
_geom_angle_atom_site_label_1
_geom_angle_atom_site_label_2
_geom_angle_atom_site_label_3
_geom_angle
C2 C1 C6 120.4(5)
C2 C1 H1 119.8
C6 C1 H1 119.8
C1 C2 C3 119.5(5)
C1 C2 H2 120.2
C3 C2 H2 120.2
C4 C3 C2 119.9(5)
C4 C3 H3 120.0
C2 C3 H3 120.0
C3 C4 C5 120.7(5)
C3 C4 H4 119.7
C5 C4 H4 119.7
C6 C5 C4 120.8(4)
C6 C5 H5 119.6
C4 C5 H5 119.6
C5 C6 C1 118.6(4)
C5 C6 Se1 121.1(3)
C1 C6 Se1 120.2(3)
C12 C7 C8 119.4(3)
C12 C7 Se1 119.1(3)
C8 C7 Se1 121.4(2)
C9 C8 C7 120.6(3)
C9 C8 C13 121.0(3)
C7 C8 C13 118.4(3)
C10 C9 C8 118.3(4)
C10 C9 C14 118.4(4)
C8 C9 C14 123.2(3)
C11 C10 C9 120.9(4)
C11 C10 H10 119.6
C9 C10 H10 119.6
C12 C11 C10 121.0(3)
C12 C11 H11 119.5
C10 C11 H11 119.5
C11 C12 C7 119.7(4)
C11 C12 H12 120.2
C7 C12 H12 120.2
O1 C13 O2 122.4(3)
O1 C13 C8 122.8(3)
O2 C13 C8 114.8(4)
C9 C14 H14A 109.5
C9 C14 H14B 109.5
H14A C14 H14B 109.5
C9 C14 H14C 109.5
H14A C14 H14C 109.5
H14B C14 H14C 109.5
C13 O2 H1O 113(4)
C6 Se1 C7 98.94(16)

loop_
_geom_bond_atom_site_label_1
_geom_bond_atom_site_label_2
_geom_bond_distance
C1 C2 1.379(6)
C1 C6 1.380(6)
C1 H1 0.9300
C2 C3 1.381(7)
C2 H2 0.9300
C3 C4 1.339(7)
C3 H3 0.9300
C4 C5 1.377(6)
C4 H4 0.9300
C5 C6 1.364(6)
C5 H5 0.9300
C6 Se1 1.918(4)
C7 C12 1.388(5)
C7 C8 1.398(5)
C7 Se1 1.936(4)
C8 C9 1.388(5)
C8 C13 1.486(5)
C9 C10 1.387(5)
C9 C14 1.501(6)
C10 C11 1.373(6)
C10 H10 0.9300
C11 C12 1.363(6)
C11 H11 0.9300
C12 H12 0.9300
C13 O1 1.224(4)
C13 O2 1.297(4)
C14 H14A 0.9600
C14 H14B 0.9600
C14 H14C 0.9600
O2 H1O 0.78(5)

loop_
_geom_torsion_atom_site_label_1
_geom_torsion_atom_site_label_2
_geom_torsion_atom_site_label_3
_geom_torsion_atom_site_label_4
_geom_torsion
C6 C1 C2 C3 0.8(7)
C1 C2 C3 C4 1.2(7)
C2 C3 C4 C5 -1.4(8)
C3 C4 C5 C6 -0.4(7)
C4 C5 C6 C1 2.4(6)
C4 C5 C6 Se1 179.1(3)
C2 C1 C6 C5 -2.6(6)
C2 C1 C6 Se1 -179.3(3)
C12 C7 C8 C9 -3.5(6)
Se1 C7 C8 C9 175.2(3)
C12 C7 C8 C13 175.5(3)
Se1 C7 C8 C13 -5.8(5)
C7 C8 C9 C10 2.1(6)
C13 C8 C9 C10 -176.9(4)
C7 C8 C9 C14 -176.2(4)
C13 C8 C9 C14 4.8(6)
C8 C9 C10 C11 0.9(6)
C14 C9 C10 C11 179.3(4)
C9 C10 C11 C12 -2.5(7)
C10 C11 C12 C7 1.0(6)
C8 C7 C12 C11 1.9(6)
Se1 C7 C12 C11 -176.8(3)
C9 C8 C13 O1 -136.4(4)
C7 C8 C13 O1 44.6(6)
C9 C8 C13 O2 46.2(5)
C7 C8 C13 O2 -132.8(4)
